data_1549950
loop_
_publ_author_name
'Biruntha, K.'
'Reuben Jonathan, D.'
'Mohamooda Sumaya, U.'
'Dravida Thendral, E. R. A.'
'Usha, G.'

_publ_section_title
;
 Crystal structure of
 (3<i>E</i>)-3-{(2<i>E</i>)-3-[4-(dimethylamino)phenyl]prop-2-enylidene}-3,4-dihydro-2<i>H</i>-chromen-4-one
;
_journal_coeditor_code BV4020
_journal_issue 9
_journal_name_full IUCrData
_journal_page_first x181273
_journal_paper_doi 10.1107/S2414314618012737
_journal_volume 3
_journal_year 2018
_chemical_formula_moiety 'C20 H19 N O2'
_chemical_formula_sum 'C20 H19 N O2'
_chemical_formula_weight 305.36
_chemical_name_systematic
(3<i>E</i>)-3-{(2<i>E</i>)-3-[4-(Dimethylamino)phenyl]prop-2-enylidene}-3,4-dihydro-2<i>H</i>-chromen-4-one
_space_group_crystal_system monoclinic
_space_group_IT_number 14
_space_group_name_Hall '-P 2ybc'
_space_group_name_H-M_alt 'P 1 21/c 1'
_symmetry_space_group_name_Hall '-P 2ybc'
_symmetry_space_group_name_H-M 'P 1 21/c 1'
_atom_sites_solution_hydrogens geom
_audit_creation_method SHELXL-2014/7
_cell_angle_alpha 90
_cell_angle_beta 98.859(2)
_cell_angle_gamma 90
_cell_formula_units_Z 4
_cell_length_a 9.3620(4)
_cell_length_b 11.6073(5)
_cell_length_c 15.0732(7)
_cell_measurement_reflns_used 5210
_cell_measurement_temperature 296(2)
_cell_measurement_theta_max 26.38
_cell_measurement_theta_min 3.24
_cell_volume 1618.43(12)
_computing_cell_refinement
;
APEX3 and SAINT (Bruker, 2016)
;
_computing_data_collection
;
APEX3 (Bruker, 2016)
;
_computing_data_reduction
;
SAINT and XPREP (Bruker, 2016)
;
_computing_molecular_graphics
;
ORTEP-3 for Windows (Farrugia, 2012)
;
_computing_publication_material
;
<i>SHELXL2014/7</i> (Sheldrick, 2015b)
;
_computing_structure_refinement
;
<i>SHELXL2014/7</i> (Sheldrick, 2015b)
;
_computing_structure_solution
;
<i>SHELXT2014/5</i> (Sheldrick, 2015a)
;
_diffrn_ambient_temperature 294(2)
_diffrn_measured_fraction_theta_full 0.981
_diffrn_measured_fraction_theta_max 0.983
_diffrn_measurement_device_type 'Bruker Kappa APEX3 CMOS'
_diffrn_measurement_method '\w and \f scan'
_diffrn_radiation_type MoK\a
_diffrn_radiation_wavelength 0.71073
_diffrn_reflns_av_R_equivalents 0.0369
_diffrn_reflns_limit_h_max 11
_diffrn_reflns_limit_h_min -10
_diffrn_reflns_limit_k_max 14
_diffrn_reflns_limit_k_min -14
_diffrn_reflns_limit_l_max 16
_diffrn_reflns_limit_l_min -18
_diffrn_reflns_number 12086
_diffrn_reflns_theta_full 25.242
_diffrn_reflns_theta_max 26.379
_diffrn_reflns_theta_min 3.683
_exptl_absorpt_coefficient_mu 0.081
_exptl_absorpt_correction_T_max 0.988
_exptl_absorpt_correction_T_min 0.984
_exptl_absorpt_correction_type multi-scan
_exptl_absorpt_process_details
;
(SADABS; Bruker, 2016)
;
_exptl_crystal_colour red
_exptl_crystal_density_diffrn 1.253
_exptl_crystal_description block
_exptl_crystal_F_000 648
_exptl_crystal_size_max 0.200
_exptl_crystal_size_mid 0.200
_exptl_crystal_size_min 0.150
_refine_diff_density_max 0.159
_refine_diff_density_min -0.143
_refine_ls_extinction_method none
_refine_ls_goodness_of_fit_ref 1.051
_refine_ls_hydrogen_treatment constr
_refine_ls_matrix_type full
_refine_ls_number_parameters 210
_refine_ls_number_reflns 3275
_refine_ls_number_restraints 0
_refine_ls_restrained_S_all 1.051
_refine_ls_R_factor_all 0.0626
_refine_ls_R_factor_gt 0.0444
_refine_ls_shift/su_max 0.001
_refine_ls_shift/su_mean 0.000
_refine_ls_structure_factor_coef Fsqd
_refine_ls_weighting_details 'w=1/[\s^2^(Fo^2^)+(0.0692P)^2^+0.2609P] where P=(Fo^2^+2Fc^2^)/3'
_refine_ls_weighting_scheme calc
_refine_ls_wR_factor_gt 0.1196
_refine_ls_wR_factor_ref 0.1333
_reflns_number_gt 2487
_reflns_number_total 3331
_reflns_threshold_expression 'I > 2\s(I)'
_cod_data_source_file bv4020sup1.cif
_cod_data_source_block I
_cod_database_code 1549950
_shelx_space_group_comment
;
The symmetry employed for this shelxl refinement is uniquely defined
by the following loop, which should always be used as a source of
symmetry information in preference to the above space-group names.
They are only intended as comments.
;
_shelx_estimated_absorpt_t_min 0.984
_shelx_estimated_absorpt_t_max 0.988

loop_
_space_group_symop_operation_xyz
'x, y, z'
'-x, y+1/2, -z+1/2'
'-x, -y, -z'
'x, -y-1/2, z-1/2'

loop_
_atom_site_type_symbol
_atom_site_label
_atom_site_fract_x
_atom_site_fract_y
_atom_site_fract_z
_atom_site_U_iso_or_equiv
_atom_site_adp_type
_atom_site_calc_flag
_atom_site_occupancy
C C1 0.0964(2) 0.68888(17) 0.79247(11) 0.0640(5) Uani d 1
H H1A 0.0838 0.7306 0.8457 0.096 Uiso calc 1
H H1B 0.1727 0.6335 0.8067 0.096 Uiso calc 1
H H1C 0.0082 0.6497 0.7693 0.096 Uiso calc 1
C C2 0.0885(2) 0.88711(17) 0.73183(13) 0.0720(5) Uani d 1
H H2A 0.0361 0.8954 0.7814 0.108 Uiso calc 1
H H2B 0.0275 0.9086 0.6772 0.108 Uiso calc 1
H H2C 0.1723 0.9360 0.7409 0.108 Uiso calc 1
C C3 0.19368(15) 0.73066(12) 0.65409(9) 0.0419(3) Uani d 1
C C4 0.21389(15) 0.61255(12) 0.63836(9) 0.0433(3) Uani d 1
H H4 0.1859 0.5583 0.6777 0.052 Uiso calc 1
C C5 0.27444(15) 0.57621(12) 0.56564(9) 0.0416(3) Uani d 1
H H5 0.2842 0.4975 0.5566 0.050 Uiso calc 1
C C6 0.32198(15) 0.65288(11) 0.50480(9) 0.0395(3) Uani d 1
C C7 0.30258(16) 0.77064(12) 0.52103(9) 0.0438(3) Uani d 1
H H7 0.3331 0.8245 0.4823 0.053 Uiso calc 1
C C8 0.24020(16) 0.80844(12) 0.59197(9) 0.0459(3) Uani d 1
H H8 0.2280 0.8871 0.5996 0.055 Uiso calc 1
C C9 0.38700(15) 0.60951(12) 0.43012(9) 0.0430(3) Uani d 1
H H9 0.3857 0.5300 0.4227 0.052 Uiso calc 1
C C10 0.44891(16) 0.67015(12) 0.37032(9) 0.0437(3) Uani d 1
H H10 0.4570 0.7497 0.3767 0.052 Uiso calc 1
C C11 0.50278(16) 0.61550(12) 0.29683(9) 0.0427(3) Uani d 1
H H11 0.4934 0.5358 0.2935 0.051 Uiso calc 1
C C12 0.56533(15) 0.66574(11) 0.23197(8) 0.0394(3) Uani d 1
C C13 0.58723(16) 0.79282(12) 0.22502(10) 0.0444(3) Uani d 1
H H13A 0.5089 0.8247 0.1825 0.053 Uiso calc 1
H H13B 0.5830 0.8278 0.2830 0.053 Uiso calc 1
C C14 0.74836(15) 0.76685(12) 0.12115(9) 0.0425(3) Uani d 1
C C15 0.68871(16) 0.65880(12) 0.09684(9) 0.0428(3) Uani d 1
C C16 0.60480(16) 0.59667(12) 0.15718(9) 0.0432(3) Uani d 1
C C17 0.7188(2) 0.60855(15) 0.01730(11) 0.0606(4) Uani d 1
H H17 0.6778 0.5378 -0.0010 0.073 Uiso calc 1
C C18 0.8080(2) 0.66229(17) -0.03405(13) 0.0723(5) Uani d 1
H H18 0.8262 0.6284 -0.0871 0.087 Uiso calc 1
C C19 0.8709(2) 0.76745(17) -0.00662(13) 0.0667(5) Uani d 1
H H19 0.9342 0.8024 -0.0403 0.080 Uiso calc 1
C C20 0.84022(17) 0.81996(15) 0.06980(11) 0.0553(4) Uani d 1
H H20 0.8810 0.8911 0.0871 0.066 Uiso calc 1
N N1 0.13334(15) 0.76841(12) 0.72573(9) 0.0556(4) Uani d 1
O O1 0.72288(11) 0.82258(9) 0.19689(7) 0.0509(3) Uani d 1
O O2 0.57429(15) 0.49431(9) 0.14612(8) 0.0648(4) Uani d 1

loop_
_atom_site_aniso_label
_atom_site_aniso_U_11
_atom_site_aniso_U_22
_atom_site_aniso_U_33
_atom_site_aniso_U_12
_atom_site_aniso_U_13
_atom_site_aniso_U_23
C1 0.0704(11) 0.0793(12) 0.0468(9) -0.0040(9) 0.0230(8) -0.0043(8)
C2 0.0828(13) 0.0659(11) 0.0727(12) 0.0152(9) 0.0286(10) -0.0171(9)
C3 0.0403(7) 0.0463(8) 0.0395(7) -0.0012(6) 0.0078(6) -0.0048(6)
C4 0.0474(8) 0.0423(7) 0.0416(7) -0.0044(6) 0.0115(6) 0.0035(6)
C5 0.0483(8) 0.0347(7) 0.0423(7) -0.0006(5) 0.0088(6) 0.0003(5)
C6 0.0444(7) 0.0382(7) 0.0361(7) 0.0009(5) 0.0067(6) -0.0003(5)
C7 0.0531(8) 0.0384(7) 0.0413(7) -0.0019(6) 0.0114(6) 0.0030(6)
C8 0.0554(9) 0.0352(7) 0.0485(8) 0.0007(6) 0.0126(7) -0.0032(6)
C9 0.0523(8) 0.0385(7) 0.0390(7) 0.0036(6) 0.0094(6) 0.0009(5)
C10 0.0532(8) 0.0376(7) 0.0416(7) 0.0033(6) 0.0109(6) -0.0006(6)
C11 0.0545(8) 0.0351(7) 0.0397(7) 0.0060(6) 0.0107(6) 0.0020(5)
C12 0.0461(8) 0.0350(7) 0.0377(7) 0.0058(5) 0.0081(6) 0.0000(5)
C13 0.0515(8) 0.0366(7) 0.0477(8) 0.0020(6) 0.0162(6) -0.0028(6)
C14 0.0393(7) 0.0449(7) 0.0438(7) 0.0050(6) 0.0079(6) 0.0015(6)
C15 0.0475(8) 0.0417(7) 0.0406(7) 0.0078(6) 0.0112(6) 0.0004(6)
C16 0.0548(8) 0.0360(7) 0.0402(7) 0.0049(6) 0.0112(6) -0.0002(5)
C17 0.0826(12) 0.0519(9) 0.0526(9) 0.0027(8) 0.0271(8) -0.0065(7)
C18 0.0941(14) 0.0718(12) 0.0598(10) 0.0076(10) 0.0401(10) -0.0050(9)
C19 0.0667(11) 0.0730(12) 0.0680(11) 0.0031(9) 0.0346(9) 0.0088(9)
C20 0.0487(9) 0.0566(9) 0.0633(10) -0.0017(7) 0.0171(7) 0.0027(7)
N1 0.0654(8) 0.0558(8) 0.0507(7) -0.0001(6) 0.0251(6) -0.0083(6)
O1 0.0528(6) 0.0498(6) 0.0527(6) -0.0102(5) 0.0164(5) -0.0122(5)
O2 0.1039(10) 0.0350(6) 0.0621(7) -0.0063(5) 0.0341(7) -0.0080(5)

loop_
_atom_type_symbol
_atom_type_description
_atom_type_scat_dispersion_real
_atom_type_scat_dispersion_imag
_atom_type_scat_source
C C 0.0033 0.0016 'International Tables Vol C Tables 4.2.6.8 and 6.1.1.4'
H H 0.0000 0.0000 'International Tables Vol C Tables 4.2.6.8 and 6.1.1.4'
N N 0.0061 0.0033 'International Tables Vol C Tables 4.2.6.8 and 6.1.1.4'
O O 0.0106 0.0060 'International Tables Vol C Tables 4.2.6.8 and 6.1.1.4'

loop_
_geom_angle_atom_site_label_1
_geom_angle_atom_site_label_2
_geom_angle_atom_site_label_3
_geom_angle
N1 C1 H1A 109.5
N1 C1 H1B 109.5
H1A C1 H1B 109.5
N1 C1 H1C 109.5
H1A C1 H1C 109.5
H1B C1 H1C 109.5
N1 C2 H2A 109.5
N1 C2 H2B 109.5
H2A C2 H2B 109.5
N1 C2 H2C 109.5
H2A C2 H2C 109.5
H2B C2 H2C 109.5
N1 C3 C4 121.86(13)
N1 C3 C8 121.65(13)
C4 C3 C8 116.49(13)
C5 C4 C3 120.99(13)
C5 C4 H4 119.5
C3 C4 H4 119.5
C4 C5 C6 122.62(13)
C4 C5 H5 118.7
C6 C5 H5 118.7
C5 C6 C7 116.23(12)
C5 C6 C9 120.14(12)
C7 C6 C9 123.63(12)
C8 C7 C6 122.04(13)
C8 C7 H7 119.0
C6 C7 H7 119.0
C7 C8 C3 121.62(13)
C7 C8 H8 119.2
C3 C8 H8 119.2
C10 C9 C6 127.97(13)
C10 C9 H9 116.0
C6 C9 H9 116.0
C9 C10 C11 121.74(13)
C9 C10 H10 119.1
C11 C10 H10 119.1
C12 C11 C10 127.81(13)
C12 C11 H11 116.1
C10 C11 H11 116.1
C11 C12 C16 120.46(12)
C11 C12 C13 123.88(12)
C16 C12 C13 115.42(12)
O1 C13 C12 113.18(11)
O1 C13 H13A 108.9
C12 C13 H13A 108.9
O1 C13 H13B 108.9
C12 C13 H13B 108.9
H13A C13 H13B 107.8
O1 C14 C20 117.34(13)
O1 C14 C15 122.01(13)
C20 C14 C15 120.61(14)
C14 C15 C17 118.23(14)
C14 C15 C16 120.32(12)
C17 C15 C16 121.31(13)
O2 C16 C12 123.32(13)
O2 C16 C15 121.56(13)
C12 C16 C15 115.10(12)
C18 C17 C15 120.89(16)
C18 C17 H17 119.6
C15 C17 H17 119.6
C17 C18 C19 119.88(16)
C17 C18 H18 120.1
C19 C18 H18 120.1
C20 C19 C18 120.36(16)
C20 C19 H19 119.8
C18 C19 H19 119.8
C19 C20 C14 119.94(16)
C19 C20 H20 120.0
C14 C20 H20 120.0
C3 N1 C1 121.17(14)
C3 N1 C2 120.99(14)
C1 N1 C2 117.45(14)
C14 O1 C13 114.07(11)

loop_
_geom_bond_atom_site_label_1
_geom_bond_atom_site_label_2
_geom_bond_distance
C1 N1 1.446(2)
C1 H1A 0.9600
C1 H1B 0.9600
C1 H1C 0.9600
C2 N1 1.447(2)
C2 H2A 0.9600
C2 H2B 0.9600
C2 H2C 0.9600
C3 N1 1.3658(18)
C3 C4 1.409(2)
C3 C8 1.417(2)
C4 C5 1.376(2)
C4 H4 0.9300
C5 C6 1.3988(19)
C5 H5 0.9300
C6 C7 1.4054(19)
C6 C9 1.4499(19)
C7 C8 1.367(2)
C7 H7 0.9300
C8 H8 0.9300
C9 C10 1.3434(19)
C9 H9 0.9300
C10 C11 1.4338(19)
C10 H10 0.9300
C11 C12 1.3474(19)
C11 H11 0.9300
C12 C16 1.4759(18)
C12 C13 1.4951(18)
C13 O1 1.4414(18)
C13 H13A 0.9700
C13 H13B 0.9700
C14 O1 1.3647(17)
C14 C20 1.387(2)
C14 C15 1.399(2)
C15 C17 1.400(2)
C15 C16 1.478(2)
C16 O2 1.2272(17)
C17 C18 1.373(2)
C17 H17 0.9300
C18 C19 1.390(3)
C18 H18 0.9300
C19 C20 1.372(2)
C19 H19 0.9300
C20 H20 0.9300

loop_
_geom_torsion_atom_site_label_1
_geom_torsion_atom_site_label_2
_geom_torsion_atom_site_label_3
_geom_torsion_atom_site_label_4
_geom_torsion
N1 C3 C4 C5 179.78(13)
C8 C3 C4 C5 -0.6(2)
C3 C4 C5 C6 1.4(2)
C4 C5 C6 C7 -1.0(2)
C4 C5 C6 C9 179.05(12)
C5 C6 C7 C8 -0.3(2)
C9 C6 C7 C8 179.70(13)
C6 C7 C8 C3 1.1(2)
N1 C3 C8 C7 179.00(13)
C4 C3 C8 C7 -0.6(2)
C5 C6 C9 C10 -173.96(14)
C7 C6 C9 C10 6.1(2)
C6 C9 C10 C11 -176.87(13)
C9 C10 C11 C12 179.21(14)
C10 C11 C12 C16 -175.39(13)
C10 C11 C12 C13 -1.2(2)
C11 C12 C13 O1 141.69(13)
C16 C12 C13 O1 -43.83(17)
O1 C14 C15 C17 179.08(13)
C20 C14 C15 C17 -2.9(2)
O1 C14 C15 C16 -5.1(2)
C20 C14 C15 C16 172.89(13)
C11 C12 C16 O2 5.5(2)
C13 C12 C16 O2 -169.17(14)
C11 C12 C16 C15 -172.74(12)
C13 C12 C16 C15 12.58(18)
C14 C15 C16 O2 -166.30(14)
C17 C15 C16 O2 9.4(2)
C14 C15 C16 C12 11.97(19)
C17 C15 C16 C12 -172.32(13)
C14 C15 C17 C18 1.9(3)
C16 C15 C17 C18 -173.87(15)
C15 C17 C18 C19 0.7(3)
C17 C18 C19 C20 -2.4(3)
C18 C19 C20 C14 1.4(3)
O1 C14 C20 C19 179.38(14)
C15 C14 C20 C19 1.3(2)
C4 C3 N1 C1 4.3(2)
C8 C3 N1 C1 -175.22(14)
C4 C3 N1 C2 -168.28(15)
C8 C3 N1 C2 12.2(2)
C20 C14 O1 C13 154.73(13)
C15 C14 O1 C13 -27.24(18)
C12 C13 O1 C14 51.19(16)

_cod_database_fobs_code 1549950
